data_7033724
loop_
_publ_author_name
'Wang, Chao'
'Lin, Shuang-Yan'
'Wu, Jianfeng'
'Yuan, Sen-Wen'
'Tang, Jinkui'

_publ_section_title
;
 Employment of triketones to construct a dysprosium(iii) single-molecule
 magnet.
;
_journal_issue 10
_journal_name_full 'Dalton transactions (Cambridge, England : 2003)'
_journal_page_first 4648
_journal_page_last 4654
_journal_paper_doi 10.1039/c4dt03494e
_journal_volume 44
_journal_year 2015
_chemical_formula_sum 'C45 H22 Dy2 F18 N4 O9'
_chemical_formula_weight 1429.66
_chemical_name_systematic
;
 ?
;
_space_group_crystal_system monoclinic
_space_group_IT_number 14
_space_group_name_Hall '-P 2yn'
_space_group_name_H-M_alt 'P 1 21/n 1'
_symmetry_space_group_name_Hall '-P 2yn'
_symmetry_space_group_name_H-M 'P 1 21/n 1'
_atom_sites_solution_hydrogens geom
_audit_creation_method SHELXL-2013
_audit_update_record
;
2014-04-30 deposited with the CCDC.
2015-01-19 downloaded from the CCDC.
;
_cell_angle_alpha 90
_cell_angle_beta 92.286(4)
_cell_angle_gamma 90
_cell_formula_units_Z 4
_cell_length_a 12.076(3)
_cell_length_b 29.138(6)
_cell_length_c 13.369(3)
_cell_measurement_temperature 293(2)
_cell_volume 4700.4(18)
_computing_structure_refinement 'SHELXL-2013 (Sheldrick, 2013)'
_diffrn_ambient_temperature 293(2)
_diffrn_measured_fraction_theta_full 0.990
_diffrn_measured_fraction_theta_max 0.995
_diffrn_radiation_type MoK\a
_diffrn_radiation_wavelength 0.71073
_diffrn_reflns_av_R_equivalents 0.1408
_diffrn_reflns_av_unetI/netI 0.1421
_diffrn_reflns_Laue_measured_fraction_full 0.990
_diffrn_reflns_Laue_measured_fraction_max 0.995
_diffrn_reflns_limit_h_max 14
_diffrn_reflns_limit_h_min -11
_diffrn_reflns_limit_k_max 34
_diffrn_reflns_limit_k_min -28
_diffrn_reflns_limit_l_max 15
_diffrn_reflns_limit_l_min -16
_diffrn_reflns_number 26591
_diffrn_reflns_point_group_measured_fraction_full 0.990
_diffrn_reflns_point_group_measured_fraction_max 0.995
_diffrn_reflns_theta_full 25.242
_diffrn_reflns_theta_max 25.196
_diffrn_reflns_theta_min 1.677
_exptl_absorpt_coefficient_mu 3.287
_exptl_absorpt_correction_T_max 0.848
_exptl_absorpt_correction_T_min 0.821
_exptl_absorpt_correction_type multi-scan
_exptl_absorpt_process_details crystalclear
_exptl_crystal_density_diffrn 2.020
_exptl_crystal_F_000 2744
_exptl_crystal_size_max 0.060
_exptl_crystal_size_mid 0.060
_exptl_crystal_size_min 0.050
_refine_diff_density_max 3.968
_refine_diff_density_min -2.814
_refine_diff_density_rms 0.282
_refine_ls_extinction_method none
_refine_ls_goodness_of_fit_ref 0.984
_refine_ls_hydrogen_treatment constr
_refine_ls_matrix_type full
_refine_ls_number_parameters 785
_refine_ls_number_reflns 8418
_refine_ls_number_restraints 276
_refine_ls_restrained_S_all 0.985
_refine_ls_R_factor_all 0.1537
_refine_ls_R_factor_gt 0.0859
_refine_ls_shift/su_max 0.002
_refine_ls_shift/su_mean 0.000
_refine_ls_structure_factor_coef Fsqd
_refine_ls_weighting_details
;
 w=1/[\s^2^(Fo^2^)+(0.1586P)^2^]
 where P=(Fo^2^+2Fc^2^)/3
;
_refine_ls_weighting_scheme calc
_refine_ls_wR_factor_gt 0.2112
_refine_ls_wR_factor_ref 0.2688
_reflns_Friedel_coverage 0.000
_reflns_number_gt 4582
_reflns_number_total 8418
_reflns_threshold_expression 'I > 2\s(I)'
_cod_data_source_file c4dt03494e2.cif
_cod_data_source_block WC130625_0m
_cod_depositor_comments
;
The following automatic conversions were performed:

'_exptl_absorpt_correction_type' value 'multi_scan' changed to
'multi-scan' according to
/usr/data/users/saulius/crontab/automatic-downloads/rss-feeds/RSC/lib/dictionaries/cif_core.dic
dictionary named 'cif_core.dic' version 2.4.2 from 2011-04-26.

Automatic conversion script
Id: cif_fix_values 2935 2014-11-11 08:27:57Z andrius 

 Adding full bibliography for 7033723--7033725.cif.
;
_cod_database_code 7033724
_shelx_space_group_comment
;
The symmetry employed for this shelxl refinement is uniquely defined
by the following loop, which should always be used as a source of
symmetry information in preference to the above space-group names.
They are only intended as comments.
;
_shelx_estimated_absorpt_t_min 0.827
_shelx_estimated_absorpt_t_max 0.853
_shelxl_version_number 2013-2

loop_
_space_group_symop_operation_xyz
'x, y, z'
'-x+1/2, y+1/2, -z+1/2'
'-x, -y, -z'
'x-1/2, -y-1/2, z-1/2'

loop_
_atom_site_label
_atom_site_type_symbol
_atom_site_fract_x
_atom_site_fract_y
_atom_site_fract_z
_atom_site_U_iso_or_equiv
_atom_site_adp_type
_atom_site_occupancy
_atom_site_site_symmetry_order
_atom_site_calc_flag
_atom_site_refinement_flags_posn
_atom_site_refinement_flags_adp
_atom_site_refinement_flags_occupancy
_atom_site_disorder_assembly
_atom_site_disorder_group
C1 C 0.7717(10) 0.3270(4) 0.8068(10) 0.073(6) Uani 1 1 d D U . . .
C2 C 0.7619(14) 0.2745(6) 0.8050(14) 0.051(4) Uani 1 1 d . U . . .
C3 C 0.7926(16) 0.2518(6) 0.8897(14) 0.063(5) Uani 1 1 d . . . . .
H3 H 0.8159 0.2687 0.9456 0.076 Uiso 1 1 calc R U . . .
C4 C 0.7910(12) 0.2032(6) 0.8973(13) 0.047(4) Uani 1 1 d . . . . .
C5 C 0.8159(17) 0.1842(7) 0.9961(14) 0.067(6) Uani 1 1 d . . . . .
H5 H 0.7988 0.2021 1.0509 0.081 Uiso 1 1 calc R U . . .
C6 C 0.8606(13) 0.1435(6) 1.0144(14) 0.053(4) Uani 1 1 d . . . . .
C7 C 0.8874(15) 0.1290(7) 1.1213(13) 0.057(5) Uani 1 1 d . U . . .
C8 C 1.0870(11) 0.0165(5) 0.6745(9) 0.074(6) Uani 1 1 d D U . . .
C9 C 1.0138(13) 0.0580(7) 0.6850(15) 0.060(5) Uani 1 1 d . . . . .
C10 C 1.0043(14) 0.0855(6) 0.6019(13) 0.055(5) Uani 1 1 d . . . . .
H10 H 1.0393 0.0762 0.5445 0.066 Uiso 1 1 calc R U . . .
C11 C 0.9428(13) 0.1280(5) 0.5983(13) 0.046(4) Uani 1 1 d . . . . .
C12 C 0.9643(13) 0.1590(6) 0.5201(14) 0.056(5) Uani 1 1 d . . . . .
H12 H 1.0097 0.1492 0.4697 0.067 Uiso 1 1 calc R U . . .
C13 C 0.9236(14) 0.2014(6) 0.5144(13) 0.050(4) Uani 1 1 d . . . . .
C14 C 0.9614(17) 0.2317(8) 0.4279(17) 0.072(5) Uani 1 1 d . U . . .
C15 C 0.3340(17) 0.1799(8) 0.6730(18) 0.072(6) Uani 1 1 d . U . . .
C16 C 0.4514(15) 0.1621(7) 0.6677(13) 0.058(5) Uani 1 1 d . . . . .
C17 C 0.4657(15) 0.1166(7) 0.6534(16) 0.067(5) Uani 1 1 d . . . . .
H17 H 0.4042 0.0994 0.6322 0.080 Uiso 1 1 calc R U . . .
C18 C 0.5655(13) 0.0939(6) 0.6681(12) 0.050(4) Uani 1 1 d . . . . .
C19 C 0.5724(14) 0.0457(7) 0.6536(13) 0.058(5) Uani 1 1 d . . . . .
H19 H 0.5080 0.0301 0.6337 0.070 Uiso 1 1 calc R U . . .
C20 C 0.6688(19) 0.0205(6) 0.6670(15) 0.063(5) Uani 1 1 d . . . . .
C21 C 0.6608(11) -0.0301(5) 0.6316(11) 0.076(6) Uani 1 1 d D U . . .
C22 C 0.5593(13) 0.1233(7) 0.9146(13) 0.057(5) Uani 1 1 d . . . . .
H22 H 0.5646 0.1469 0.8682 0.069 Uiso 1 1 calc R U . . .
C23 C 0.4706(15) 0.1257(7) 0.9787(14) 0.063(5) Uani 1 1 d . . . . .
H23 H 0.4172 0.1487 0.9735 0.076 Uiso 1 1 calc R U . . .
C24 C 0.4678(14) 0.0916(6) 1.0500(13) 0.053(5) Uani 1 1 d . . . . .
H24 H 0.4117 0.0918 1.0957 0.064 Uiso 1 1 calc R U . . .
C25 C 0.5477(13) 0.0565(6) 1.0553(13) 0.051(4) Uani 1 1 d . . . . .
C26 C 0.6296(13) 0.0578(6) 0.9859(12) 0.046(4) Uani 1 1 d . . . . .
C27 C 0.5461(16) 0.0213(6) 1.1281(13) 0.059(5) Uani 1 1 d . . . . .
H27 H 0.4916 0.0210 1.1753 0.071 Uiso 1 1 calc R U . . .
C28 C 0.6244(17) -0.0120(6) 1.1284(13) 0.063(5) Uani 1 1 d . . . . .
H28 H 0.6211 -0.0355 1.1751 0.076 Uiso 1 1 calc R U . . .
C29 C 0.7120(14) -0.0122(6) 1.0597(13) 0.051(4) Uani 1 1 d . . . . .
C30 C 0.7114(12) 0.0215(5) 0.9853(12) 0.041(4) Uani 1 1 d . . . . .
C31 C 0.7933(18) -0.0461(7) 1.0608(16) 0.074(6) Uani 1 1 d . . . . .
H31 H 0.7943 -0.0695 1.1080 0.089 Uiso 1 1 calc R U . . .
C32 C 0.8726(17) -0.0435(7) 0.989(2) 0.085(7) Uani 1 1 d . . . . .
H32 H 0.9285 -0.0654 0.9874 0.102 Uiso 1 1 calc R U . . .
C33 C 0.8688(18) -0.0092(6) 0.9201(17) 0.079(7) Uani 1 1 d . . . . .
H33 H 0.9246 -0.0075 0.8742 0.095 Uiso 1 1 calc R U . . .
C34 C 0.7054(13) 0.1080(6) 0.4703(12) 0.050(4) Uani 1 1 d . . . . .
H34 H 0.7365 0.0913 0.5237 0.060 Uiso 1 1 calc R U . . .
C35 C 0.6895(17) 0.0854(7) 0.3765(15) 0.071(6) Uani 1 1 d . . . . .
H35 H 0.7053 0.0543 0.3711 0.085 Uiso 1 1 calc R U . . .
C36 C 0.6530(18) 0.1082(8) 0.2984(16) 0.076(6) Uani 1 1 d . . . . .
H36 H 0.6435 0.0937 0.2366 0.092 Uiso 1 1 calc R U . . .
C37 C 0.6271(15) 0.1566(8) 0.3088(13) 0.063(5) Uani 1 1 d . . . . .
C38 C 0.6432(14) 0.1755(7) 0.4040(12) 0.054(4) Uani 1 1 d . . . . .
C39 C 0.5942(19) 0.1837(10) 0.2249(14) 0.083(7) Uani 1 1 d . . . . .
H39 H 0.5877 0.1709 0.1612 0.099 Uiso 1 1 calc R U . . .
C40 C 0.5721(17) 0.2294(10) 0.2400(17) 0.087(8) Uani 1 1 d . . . . .
H40 H 0.5464 0.2471 0.1860 0.105 Uiso 1 1 calc R U . . .
C41 C 0.5871(13) 0.2502(8) 0.3340(13) 0.062(5) Uani 1 1 d . . . . .
C42 C 0.6194(13) 0.2223(7) 0.4161(14) 0.060(5) Uani 1 1 d . . . . .
C43 C 0.5744(16) 0.2975(8) 0.3456(16) 0.077(7) Uani 1 1 d . . . . .
H43 H 0.5533 0.3164 0.2923 0.092 Uiso 1 1 calc R U . . .
C44 C 0.5952(18) 0.3144(8) 0.4410(18) 0.082(7) Uani 1 1 d . . . . .
H44 H 0.5928 0.3458 0.4527 0.099 Uiso 1 1 calc R U . . .
C45 C 0.6187(13) 0.2854(6) 0.5163(14) 0.055(4) Uani 1 1 d . . . . .
H45 H 0.6253 0.2984 0.5799 0.066 Uiso 1 1 calc R U . . .
Dy1 Dy 0.80402(6) 0.09262(3) 0.80246(6) 0.0424(3) Uani 1 1 d . . . . .
Dy2 Dy 0.71315(6) 0.19049(3) 0.64979(6) 0.0431(3) Uani 1 1 d . . . . .
F1 F 0.8617(15) 0.3391(7) 0.8615(17) 0.097(8) Uani 0.592(14) 1 d D U P A 1
F2 F 0.6871(15) 0.3489(8) 0.843(2) 0.119(9) Uani 0.592(14) 1 d D U P A 1
F3 F 0.786(2) 0.3431(8) 0.7154(11) 0.112(9) Uani 0.592(14) 1 d D U P A 1
F4 F 0.9987(10) 0.1228(5) 1.1361(10) 0.094(4) Uani 1 1 d . U . . .
F5 F 0.8424(12) 0.0905(4) 1.1465(10) 0.094(4) Uani 1 1 d . U . . .
F6 F 0.8612(11) 0.1598(4) 1.1880(9) 0.094(4) Uani 1 1 d . U . . .
F7 F 1.0840(19) -0.0129(7) 0.7495(12) 0.098(6) Uani 0.592(14) 1 d D U P A 1
F8 F 1.1929(12) 0.0325(7) 0.6795(18) 0.104(6) Uani 0.592(14) 1 d D U P A 1
F9 F 1.0776(17) -0.0063(7) 0.5897(11) 0.087(6) Uani 0.592(14) 1 d D U P A 1
F10 F 1.0283(14) 0.2640(5) 0.4673(12) 0.124(5) Uani 1 1 d . U . . .
F11 F 0.8776(13) 0.2566(6) 0.3897(13) 0.135(6) Uani 1 1 d . U . . .
F12 F 1.0134(11) 0.2113(5) 0.3581(9) 0.100(4) Uani 1 1 d . U . . .
F13 F 0.2929(11) 0.1712(5) 0.7575(12) 0.116(5) Uani 1 1 d . U . . .
F14 F 0.2653(11) 0.1614(6) 0.6052(13) 0.127(6) Uani 1 1 d . U . . .
F15 F 0.3216(11) 0.2235(5) 0.6603(13) 0.119(5) Uani 1 1 d . U . . .
F16 F 0.673(2) -0.0569(7) 0.7118(12) 0.095(7) Uani 0.592(14) 1 d D U P A 1
F17 F 0.7438(16) -0.0399(8) 0.5736(16) 0.091(7) Uani 0.592(14) 1 d D U P A 1
F18 F 0.5680(14) -0.0426(8) 0.5833(19) 0.104(9) Uani 0.592(14) 1 d D U P A 1
F1' F 0.792(3) 0.3455(9) 0.8963(13) 0.095(11) Uani 0.408(14) 1 d D U P A 2
F2' F 0.6785(14) 0.3462(8) 0.771(2) 0.062(8) Uani 0.408(14) 1 d D U P A 2
F3' F 0.8514(17) 0.3406(10) 0.748(2) 0.076(9) Uani 0.408(14) 1 d D U P A 2
F7' F 1.172(2) 0.0098(12) 0.7377(19) 0.110(8) Uani 0.408(14) 1 d D U P A 2
F8' F 1.123(2) 0.0097(11) 0.5828(12) 0.083(7) Uani 0.408(14) 1 d D U P A 2
F9' F 1.017(2) -0.0189(8) 0.689(2) 0.101(7) Uani 0.408(14) 1 d D U P A 2
F16' F 0.736(3) -0.0557(14) 0.680(3) 0.16(2) Uani 0.408(14) 1 d D U P A 2
F17' F 0.684(3) -0.0323(13) 0.5350(14) 0.116(14) Uani 0.408(14) 1 d D U P A 2
F18' F 0.5640(17) -0.0508(11) 0.641(3) 0.094(12) Uani 0.408(14) 1 d D U P A 2
N1 N 0.6356(10) 0.0915(4) 0.9130(11) 0.048(3) Uani 1 1 d . . . . .
N2 N 0.7884(12) 0.0223(4) 0.9156(12) 0.056(4) Uani 1 1 d . . . . .
N3 N 0.6789(11) 0.1507(5) 0.4857(11) 0.052(4) Uani 1 1 d . . . . .
N4 N 0.6335(11) 0.2411(5) 0.5112(11) 0.053(4) Uani 1 1 d . . . . .
O1 O 0.7241(11) 0.2597(4) 0.7206(9) 0.062(3) Uani 1 1 d . . . . .
O2 O 0.7736(9) 0.1749(4) 0.8209(9) 0.050(3) Uani 1 1 d . . . . .
O3 O 0.8872(9) 0.1111(4) 0.9502(9) 0.054(3) Uani 1 1 d . . . . .
O4 O 0.8584(9) 0.2210(4) 0.5700(9) 0.060(3) Uani 1 1 d . . . . .
O5 O 0.8674(8) 0.1358(3) 0.6624(8) 0.044(3) Uani 1 1 d . . . . .
O6 O 0.9708(9) 0.0633(4) 0.7676(9) 0.057(3) Uani 1 1 d . . . . .
O7 O 0.5260(11) 0.1923(4) 0.6803(9) 0.058(3) Uani 1 1 d . . . . .
O8 O 0.6540(9) 0.1155(4) 0.6968(8) 0.045(3) Uani 1 1 d . . . . .
O9 O 0.7567(11) 0.0328(4) 0.6962(10) 0.065(4) Uani 1 1 d . . . . .

loop_
_atom_site_aniso_label
_atom_site_aniso_U_11
_atom_site_aniso_U_22
_atom_site_aniso_U_33
_atom_site_aniso_U_23
_atom_site_aniso_U_13
_atom_site_aniso_U_12
C1 0.083(9) 0.068(9) 0.067(9) -0.008(8) 0.003(8) 0.010(8)
C2 0.059(7) 0.040(8) 0.053(8) 0.006(6) 0.004(6) 0.030(6)
C3 0.099(15) 0.044(12) 0.047(11) -0.002(9) 0.003(10) -0.008(10)
C4 0.043(9) 0.045(11) 0.054(11) -0.002(8) 0.020(8) 0.003(7)
C5 0.096(15) 0.070(15) 0.036(11) -0.013(9) 0.015(10) 0.020(11)
C6 0.046(9) 0.052(12) 0.061(12) -0.003(9) 0.002(8) -0.010(8)
C7 0.066(8) 0.058(8) 0.046(8) -0.003(7) 0.007(7) -0.003(7)
C8 0.078(9) 0.070(9) 0.076(10) 0.000(8) 0.012(8) 0.007(8)
C9 0.038(9) 0.068(13) 0.075(14) -0.016(10) 0.020(9) 0.023(8)
C10 0.062(11) 0.056(12) 0.048(11) 0.006(9) 0.024(9) 0.015(9)
C11 0.047(9) 0.035(9) 0.059(11) -0.002(8) 0.017(8) 0.006(7)
C12 0.054(10) 0.051(12) 0.066(13) 0.002(9) 0.027(9) 0.003(8)
C13 0.060(10) 0.042(11) 0.049(11) 0.011(8) 0.011(8) 0.001(8)
C14 0.070(9) 0.074(9) 0.072(9) 0.012(8) 0.018(8) -0.003(8)
C15 0.071(9) 0.068(9) 0.077(10) 0.001(8) 0.006(8) 0.004(8)
C16 0.064(11) 0.070(15) 0.040(10) 0.004(9) 0.009(9) 0.025(10)
C17 0.050(10) 0.061(15) 0.088(16) 0.003(11) -0.004(10) -0.011(9)
C18 0.052(10) 0.053(12) 0.046(10) -0.006(8) 0.013(8) -0.022(9)
C19 0.054(10) 0.064(13) 0.057(12) -0.016(9) 0.012(9) -0.022(9)
C20 0.086(14) 0.041(12) 0.064(13) 0.014(9) 0.037(11) -0.013(11)
C21 0.082(9) 0.065(9) 0.082(10) 0.001(8) 0.010(8) -0.007(8)
C22 0.052(10) 0.070(13) 0.051(11) 0.004(9) 0.019(8) -0.001(9)
C23 0.064(11) 0.071(13) 0.057(12) 0.003(10) 0.030(9) 0.012(10)
C24 0.058(10) 0.065(13) 0.039(10) -0.023(9) 0.014(8) -0.014(9)
C25 0.055(10) 0.053(11) 0.044(10) 0.002(8) 0.004(8) -0.016(9)
C26 0.056(9) 0.042(10) 0.041(10) 0.005(7) 0.007(8) -0.016(8)
C27 0.086(13) 0.058(13) 0.034(10) 0.008(8) 0.015(9) -0.005(10)
C28 0.105(15) 0.038(11) 0.047(11) 0.008(8) 0.019(10) -0.011(11)
C29 0.074(11) 0.035(10) 0.045(10) -0.003(8) 0.014(9) -0.004(8)
C30 0.045(8) 0.037(10) 0.040(9) 0.002(7) -0.005(7) -0.007(7)
C31 0.101(16) 0.055(13) 0.066(14) 0.015(10) 0.001(12) 0.001(12)
C32 0.066(12) 0.054(14) 0.14(2) 0.021(14) 0.026(13) 0.011(10)
C33 0.104(15) 0.027(11) 0.112(18) 0.018(11) 0.052(13) 0.029(10)
C34 0.050(9) 0.058(12) 0.043(10) 0.015(8) 0.024(8) -0.012(8)
C35 0.093(15) 0.066(14) 0.056(13) -0.031(11) 0.022(11) -0.010(11)
C36 0.093(15) 0.092(18) 0.046(13) -0.014(12) 0.015(11) -0.023(13)
C37 0.064(11) 0.090(16) 0.035(10) -0.014(10) 0.009(8) -0.008(10)
C38 0.066(11) 0.066(13) 0.029(10) -0.004(8) -0.001(8) -0.004(9)
C39 0.099(16) 0.13(2) 0.023(10) -0.003(12) -0.010(10) -0.015(15)
C40 0.065(13) 0.14(2) 0.055(15) 0.027(15) -0.013(11) -0.006(14)
C41 0.044(9) 0.102(18) 0.041(11) 0.024(11) 0.015(8) -0.003(10)
C42 0.046(9) 0.080(15) 0.054(12) 0.013(10) 0.017(8) 0.002(9)
C43 0.069(12) 0.098(18) 0.065(15) 0.050(13) 0.028(10) 0.037(12)
C44 0.091(15) 0.070(15) 0.088(18) 0.042(13) 0.038(13) 0.031(12)
C45 0.054(10) 0.048(12) 0.064(12) 0.004(9) 0.020(9) 0.011(8)
Dy1 0.0497(5) 0.0371(5) 0.0414(5) 0.0004(3) 0.0125(3) 0.0030(3)
Dy2 0.0535(5) 0.0360(5) 0.0409(5) 0.0010(3) 0.0152(3) 0.0030(3)
F1 0.103(13) 0.076(13) 0.111(16) -0.006(12) 0.002(12) -0.010(11)
F2 0.128(16) 0.061(13) 0.170(19) -0.025(14) 0.033(15) 0.012(12)
F3 0.159(18) 0.063(13) 0.116(16) 0.021(12) -0.001(14) -0.020(14)
F4 0.082(8) 0.122(10) 0.078(8) 0.002(7) -0.005(6) 0.007(7)
F5 0.127(10) 0.079(8) 0.076(8) 0.017(6) 0.020(7) -0.019(7)
F6 0.140(10) 0.081(8) 0.062(7) -0.018(6) 0.020(7) 0.009(7)
F7 0.118(12) 0.083(10) 0.094(11) 0.018(9) 0.026(10) 0.050(10)
F8 0.100(10) 0.099(12) 0.112(12) 0.006(10) 0.005(10) 0.040(9)
F9 0.104(12) 0.069(11) 0.088(10) -0.007(9) 0.019(9) 0.034(9)
F10 0.160(12) 0.086(9) 0.130(11) 0.010(8) 0.054(9) -0.036(9)
F11 0.122(10) 0.156(12) 0.131(11) 0.088(10) 0.039(9) 0.033(9)
F12 0.129(9) 0.101(9) 0.074(8) 0.009(7) 0.066(7) 0.005(8)
F13 0.105(9) 0.134(11) 0.116(10) 0.018(9) 0.068(8) 0.023(8)
F14 0.075(8) 0.158(12) 0.148(12) -0.046(10) -0.018(8) 0.017(8)
F15 0.091(8) 0.106(11) 0.161(13) 0.035(9) 0.022(8) 0.028(8)
F16 0.121(15) 0.059(12) 0.109(15) 0.015(10) 0.036(13) 0.009(11)
F17 0.086(12) 0.078(13) 0.113(15) -0.028(12) 0.043(12) -0.002(11)
F18 0.130(16) 0.075(14) 0.104(16) -0.029(13) -0.009(13) -0.015(12)
F1' 0.14(2) 0.039(14) 0.101(18) -0.018(13) -0.006(16) 0.011(15)
F2' 0.080(14) 0.022(11) 0.083(16) -0.004(11) -0.003(12) 0.008(10)
F3' 0.065(14) 0.068(15) 0.096(18) 0.011(13) 0.022(13) -0.012(12)
F7' 0.123(12) 0.105(13) 0.102(13) 0.000(11) -0.004(12) 0.052(11)
F8' 0.091(13) 0.077(12) 0.084(11) -0.004(10) 0.025(10) 0.029(11)
F9' 0.112(13) 0.085(12) 0.107(13) 0.005(11) 0.022(11) 0.039(11)
F16' 0.16(3) 0.15(3) 0.18(3) -0.007(19) -0.012(19) 0.020(18)
F17' 0.15(2) 0.084(19) 0.12(2) -0.023(16) 0.024(17) 0.003(17)
F18' 0.101(18) 0.068(17) 0.11(2) -0.012(16) 0.025(15) -0.017(14)
N1 0.044(7) 0.041(9) 0.060(10) 0.001(7) -0.002(7) 0.009(6)
N2 0.074(9) 0.020(8) 0.076(11) 0.000(7) 0.018(8) -0.005(7)
N3 0.051(8) 0.047(10) 0.060(10) -0.001(7) 0.014(7) 0.003(7)
N4 0.060(8) 0.044(9) 0.057(10) 0.001(7) 0.024(7) 0.006(7)
O1 0.106(10) 0.036(7) 0.044(7) -0.001(5) 0.008(7) -0.003(6)
O2 0.059(7) 0.048(7) 0.044(7) -0.008(5) 0.007(5) 0.005(5)
O3 0.061(7) 0.040(7) 0.063(8) 0.003(6) 0.009(6) 0.010(5)
O4 0.060(7) 0.054(8) 0.069(9) -0.003(6) 0.028(6) 0.004(6)
O5 0.051(6) 0.039(6) 0.043(6) 0.001(5) 0.022(5) 0.009(5)
O6 0.057(7) 0.068(9) 0.047(7) 0.003(6) 0.014(6) 0.018(6)
O7 0.076(8) 0.038(7) 0.063(8) -0.004(6) 0.025(7) 0.007(6)
O8 0.056(6) 0.037(7) 0.043(7) -0.004(5) 0.008(5) -0.006(5)
O9 0.075(9) 0.043(8) 0.080(10) -0.017(7) 0.015(7) 0.012(7)

loop_
_atom_type_symbol
_atom_type_description
_atom_type_scat_dispersion_real
_atom_type_scat_dispersion_imag
_atom_type_scat_source
C C 0.0033 0.0016 'International Tables Vol C Tables 4.2.6.8 and 6.1.1.4'
H H 0.0000 0.0000 'International Tables Vol C Tables 4.2.6.8 and 6.1.1.4'
N N 0.0061 0.0033 'International Tables Vol C Tables 4.2.6.8 and 6.1.1.4'
O O 0.0106 0.0060 'International Tables Vol C Tables 4.2.6.8 and 6.1.1.4'
F F 0.0171 0.0103 'International Tables Vol C Tables 4.2.6.8 and 6.1.1.4'
Dy Dy -0.1892 4.4098 'International Tables Vol C Tables 4.2.6.8 and 6.1.1.4'

loop_
_geom_angle_atom_site_label_1
_geom_angle_atom_site_label_2
_geom_angle_atom_site_label_3
_geom_angle
F3' C1 F1' 107.5(10)
F2 C1 F3 107.6(10)
F3' C1 F2' 106.4(10)
F1' C1 F2' 106.1(10)
F2 C1 F1 107.2(10)
F3 C1 F1 106.1(10)
F2 C1 C2 115.4(15)
F3' C1 C2 110.3(16)
F1' C1 C2 115.6(16)
F3 C1 C2 110.5(15)
F2' C1 C2 110.4(14)
F1 C1 C2 109.5(13)
O1 C2 C3 130.8(17)
O1 C2 C1 112.1(13)
C3 C2 C1 117.2(16)
C2 C3 C4 122.9(18)
O2 C4 C3 124.7(17)
O2 C4 C5 119.0(16)
C3 C4 C5 116.3(16)
C6 C5 C4 125.4(17)
C5 C6 O3 128.8(17)
C5 C6 C7 119.8(17)
O3 C6 C7 111.3(16)
F5 C7 F6 107.4(16)
F5 C7 F4 105.6(16)
F6 C7 F4 104.8(15)
F5 C7 C6 114.3(15)
F6 C7 C6 113.7(17)
F4 C7 C6 110.4(15)
F9 C8 F7 108.9(10)
F7' C8 F8' 107.0(10)
F7' C8 F9' 105.7(10)
F8' C8 F9' 104.3(10)
F9 C8 F8 105.3(10)
F7 C8 F8 103.8(9)
F9 C8 C9 117.1(15)
F7' C8 C9 120.2(17)
F7 C8 C9 114.6(14)
F8' C8 C9 114.8(17)
F9' C8 C9 103.2(16)
F8 C8 C9 105.9(14)
O6 C9 C10 128.4(16)
O6 C9 C8 116.6(17)
C10 C9 C8 115.0(15)
C9 C10 C11 123.6(16)
O5 C11 C12 122.2(14)
O5 C11 C10 120.1(15)
C12 C11 C10 117.6(15)
C13 C12 C11 123.8(16)
O4 C13 C12 129.4(16)
O4 C13 C14 113.5(16)
C12 C13 C14 117.1(17)
F12 C14 F11 111(2)
F12 C14 F10 107.9(17)
F11 C14 F10 102(2)
F12 C14 C13 116.5(19)
F11 C14 C13 110.9(16)
F10 C14 C13 107.5(18)
F13 C15 F15 105.3(19)
F13 C15 F14 105.7(19)
F15 C15 F14 104.1(19)
F13 C15 C16 111.8(18)
F15 C15 C16 115.8(19)
F14 C15 C16 113.2(19)
O7 C16 C17 127.4(16)
O7 C16 C15 114.7(17)
C17 C16 C15 117.9(19)
C16 C17 C18 124.4(17)
O8 C18 C17 121.1(16)
O8 C18 C19 118.3(16)
C17 C18 C19 120.6(16)
C20 C19 C18 124.1(16)
O9 C20 C19 128.9(18)
O9 C20 C21 115.8(18)
C19 C20 C21 115.1(18)
F17 C21 F18 107.6(10)
F18' C21 F16' 107.1(11)
F17 C21 F16 106.5(10)
F18 C21 F16 107.3(10)
F18' C21 F17' 106.5(10)
F16' C21 F17' 106.3(11)
F17 C21 C20 110.2(14)
F18 C21 C20 116.8(16)
F18' C21 C20 116.6(19)
F16' C21 C20 111(2)
F16 C21 C20 108.0(15)
F17' C21 C20 109.2(19)
N1 C22 C23 127.0(18)
C24 C23 C22 115.3(17)
C23 C24 C25 121.5(16)
C26 C25 C24 117.0(16)
C26 C25 C27 120.8(17)
C24 C25 C27 122.2(17)
C25 C26 N1 123.4(16)
C25 C26 C30 119.3(15)
N1 C26 C30 117.3(14)
C28 C27 C25 119.5(17)
C27 C28 C29 122.4(16)
C31 C29 C30 119.3(17)
C31 C29 C28 122.4(17)
C30 C29 C28 118.2(16)
N2 C30 C29 121.5(15)
N2 C30 C26 118.8(14)
C29 C30 C26 119.6(15)
C32 C31 C29 117.4(18)
C33 C32 C31 120.2(19)
N2 C33 C32 123(2)
N3 C34 C35 123.7(18)
C36 C35 C34 120(2)
C35 C36 C37 119.1(19)
C38 C37 C39 122(2)
C38 C37 C36 116.6(18)
C39 C37 C36 121.4(19)
N3 C38 C37 123.4(19)
N3 C38 C42 118.8(16)
C37 C38 C42 117.8(18)
C40 C39 C37 118(2)
C39 C40 C41 122(2)
C43 C41 C40 121(2)
C43 C41 C42 121(2)
C40 C41 C42 118(2)
N4 C42 C38 118.0(16)
N4 C42 C41 120.5(19)
C38 C42 C41 121.4(19)
C44 C43 C41 116.0(17)
C45 C44 C43 120(2)
N4 C45 C44 128(2)
O3 Dy1 O6 84.3(4)
O3 Dy1 O9 144.5(4)
O6 Dy1 O9 77.7(5)
O3 Dy1 O8 140.2(4)
O6 Dy1 O8 131.1(4)
O9 Dy1 O8 71.2(4)
O3 Dy1 O5 114.5(4)
O6 Dy1 O5 73.9(4)
O9 Dy1 O5 89.7(4)
O8 Dy1 O5 69.2(3)
O3 Dy1 O2 74.9(4)
O6 Dy1 O2 122.2(4)
O9 Dy1 O2 140.4(4)
O8 Dy1 O2 70.5(4)
O5 Dy1 O2 67.6(4)
O3 Dy1 N2 73.3(4)
O6 Dy1 N2 84.6(4)
O9 Dy1 N2 74.7(5)
O8 Dy1 N2 120.6(4)
O5 Dy1 N2 155.8(4)
O2 Dy1 N2 135.4(4)
O3 Dy1 N1 80.4(4)
O6 Dy1 N1 148.3(4)
O9 Dy1 N1 99.4(5)
O8 Dy1 N1 74.9(4)
O5 Dy1 N1 137.7(4)
O2 Dy1 N1 80.1(4)
N2 Dy1 N1 64.5(4)
O1 Dy2 O4 79.1(4)
O1 Dy2 O7 86.9(5)
O4 Dy2 O7 148.5(4)
O1 Dy2 O8 136.8(4)
O4 Dy2 O8 136.6(4)
O7 Dy2 O8 70.8(4)
O1 Dy2 O2 75.9(4)
O4 Dy2 O2 108.0(4)
O7 Dy2 O2 95.6(4)
O8 Dy2 O2 70.2(4)
O1 Dy2 O5 121.8(4)
O4 Dy2 O5 71.8(4)
O7 Dy2 O5 138.4(4)
O8 Dy2 O5 67.8(3)
O2 Dy2 O5 67.2(4)
O1 Dy2 N3 142.8(5)
O4 Dy2 N3 82.7(4)
O7 Dy2 N3 92.1(4)
O8 Dy2 N3 76.4(4)
O2 Dy2 N3 140.9(4)
O5 Dy2 N3 81.8(4)
O1 Dy2 N4 78.4(5)
O4 Dy2 N4 72.9(4)
O7 Dy2 N4 76.7(4)
O8 Dy2 N4 128.1(4)
O2 Dy2 N4 153.5(4)
O5 Dy2 N4 134.1(4)
N3 Dy2 N4 65.4(5)
C22 N1 C26 115.7(15)
C22 N1 Dy1 125.2(12)
C26 N1 Dy1 118.7(10)
C33 N2 C30 118.6(16)
C33 N2 Dy1 120.4(12)
C30 N2 Dy1 119.6(10)
C34 N3 C38 116.8(16)
C34 N3 Dy2 123.3(12)
C38 N3 Dy2 119.4(12)
C45 N4 C42 115.2(16)
C45 N4 Dy2 125.9(12)
C42 N4 Dy2 118.1(11)
C2 O1 Dy2 134.0(11)
C4 O2 Dy2 130.3(11)
C4 O2 Dy1 132.1(11)
Dy2 O2 Dy1 97.5(4)
C6 O3 Dy1 129.1(10)
C13 O4 Dy2 128.3(11)
C11 O5 Dy1 132.6(10)
C11 O5 Dy2 128.3(10)
Dy1 O5 Dy2 97.4(3)
C9 O6 Dy1 129.5(11)
C16 O7 Dy2 130.9(11)
C18 O8 Dy1 130.6(11)
C18 O8 Dy2 128.6(11)
Dy1 O8 Dy2 100.7(4)
C20 O9 Dy1 129.4(13)

loop_
_geom_bond_atom_site_label_1
_geom_bond_atom_site_label_2
_geom_bond_distance
C1 F2 1.315(9)
C1 F3' 1.324(10)
C1 F1' 1.327(10)
C1 F3 1.327(10)
C1 F2' 1.331(10)
C1 F1 1.332(9)
C1 C2 1.53(2)
C2 O1 1.28(2)
C2 C3 1.35(2)
C3 C4 1.42(2)
C4 O2 1.32(2)
C4 C5 1.45(2)
C5 C6 1.32(2)
C6 O3 1.32(2)
C6 C7 1.51(2)
C7 F5 1.30(2)
C7 F6 1.31(2)
C7 F4 1.36(2)
C8 F9 1.314(10)
C8 F7' 1.318(10)
C8 F7 1.321(9)
C8 F8' 1.331(10)
C8 F9' 1.350(10)
C8 F8 1.361(9)
C8 C9 1.51(2)
C9 O6 1.25(2)
C9 C10 1.37(3)
C10 C11 1.44(2)
C11 O5 1.295(18)
C11 C12 1.41(2)
C12 C13 1.33(2)
C13 O4 1.24(2)
C13 C14 1.54(3)
C14 F12 1.29(2)
C14 F11 1.33(2)
C14 F10 1.33(2)
C15 F13 1.28(2)
C15 F15 1.29(2)
C15 F14 1.32(2)
C15 C16 1.51(3)
C16 O7 1.27(2)
C16 C17 1.35(3)
C17 C18 1.38(2)
C18 O8 1.286(18)
C18 C19 1.42(2)
C19 C20 1.38(3)
C20 O9 1.17(2)
C20 C21 1.55(2)
C21 F17 1.323(10)
C21 F18 1.323(10)
C21 F18' 1.325(10)
C21 F16' 1.326(10)
C21 F16 1.330(10)
C21 F17' 1.333(10)
C22 N1 1.31(2)
C22 C23 1.40(2)
C23 C24 1.38(3)
C24 C25 1.41(2)
C25 C26 1.38(2)
C25 C27 1.42(2)
C26 N1 1.39(2)
C26 C30 1.45(2)
C27 C28 1.35(2)
C28 C29 1.43(2)
C29 C31 1.39(3)
C29 C30 1.40(2)
C30 N2 1.34(2)
C31 C32 1.39(3)
C32 C33 1.36(3)
C33 N2 1.34(2)
C34 N3 1.30(2)
C34 C35 1.42(2)
C35 C36 1.30(3)
C36 C37 1.45(3)
C37 C38 1.39(2)
C37 C39 1.42(3)
C38 N3 1.37(2)
C38 C42 1.41(3)
C39 C40 1.37(3)
C40 C41 1.40(3)
C41 C43 1.40(3)
C41 C42 1.41(2)
C42 N4 1.39(2)
C43 C44 1.38(3)
C44 C45 1.34(3)
C45 N4 1.31(2)
Dy1 O3 2.245(12)
Dy1 O6 2.253(11)
Dy1 O9 2.306(13)
Dy1 O8 2.349(11)
Dy1 O5 2.406(10)
Dy1 O2 2.441(11)
Dy1 N2 2.558(14)
Dy1 N1 2.562(14)
Dy2 O1 2.229(12)
Dy2 O4 2.271(12)
Dy2 O7 2.313(13)
Dy2 O8 2.390(10)
Dy2 O2 2.415(11)
Dy2 O5 2.452(10)
Dy2 N3 2.501(15)
Dy2 N4 2.528(14)
